data_2200700
loop_
_publ_author_name
'Blake, Alexander J.'
'Hill, Stuart J.'
'Hubberstey, Peter'

_publ_section_title
;
 2-Dihydroxymethyl-3<i>H</i>-benzoimidazol-1-ium chloride monohydrate
;
_journal_issue 12
_journal_name_full 'Acta Crystallographica Section E'
_journal_page_first o1258
_journal_page_last o1260
_journal_paper_doi 10.1107/S1600536801020074
_journal_volume 57
_journal_year 2001
_chemical_formula_iupac 'C8 H9 N2 O2 1+, Cl 1-, H2 O'
_chemical_formula_moiety 'C8 H9 N2 O2 1+, Cl 1-, H2 O'
_chemical_formula_sum 'C8 H11 Cl N2 O3'
_chemical_formula_weight 218.64
_chemical_name_common
;
1H-Benzimidazole-2-methanediol monohydrochloride monohydrate
;
_chemical_name_systematic
;
1H-Benzimidazole-2-methanediol monohydrochloride monohydrate
;
_space_group_IT_number 14
_symmetry_cell_setting monoclinic
_symmetry_space_group_name_Hall '-P 2ybc'
_symmetry_space_group_name_H-M 'P 1 21/c 1'
_audit_creation_method SHELXL-97
_cell_angle_alpha 90.00
_cell_angle_beta 103.38(6)
_cell_angle_gamma 90.00
_cell_formula_units_Z 4
_cell_length_a 12.513(4)
_cell_length_b 4.977(3)
_cell_length_c 16.388(9)
_cell_measurement_reflns_used 22
_cell_measurement_temperature 150(2)
_cell_measurement_theta_max 17.4
_cell_measurement_theta_min 13.3
_cell_volume 992.9(9)
_computing_cell_refinement STADI4
_computing_data_collection 'STADI4 (Stoe & Cie, 1995)'
_computing_data_reduction 'X-RED (Stoe & Cie, 1995)'
_computing_molecular_graphics 'CAMERON (Watkin et al., 1996)'
_computing_publication_material 'SHELXL97 and PLATON (Spek, 2001)'
_computing_structure_refinement 'SHELXL97 (Sheldrick, 1997)'
_computing_structure_solution 'SIR92 (Altomare et al., 1994)'
_diffrn_ambient_temperature 150(2)
_diffrn_measured_fraction_theta_full .995
_diffrn_measured_fraction_theta_max .995
_diffrn_measurement_device_type 'Stoe Stadi-4 four-circle'
_diffrn_measurement_method \w/\q
_diffrn_radiation_monochromator graphite
_diffrn_radiation_source 'fine-focus sealed tube'
_diffrn_radiation_type MoK\a
_diffrn_radiation_wavelength .71073
_diffrn_reflns_av_sigmaI/netI .019
_diffrn_reflns_limit_h_max 14
_diffrn_reflns_limit_h_min -14
_diffrn_reflns_limit_k_max 5
_diffrn_reflns_limit_k_min 0
_diffrn_reflns_limit_l_max 19
_diffrn_reflns_limit_l_min 0
_diffrn_reflns_number 1724
_diffrn_reflns_theta_full 24.99
_diffrn_reflns_theta_max 24.99
_diffrn_reflns_theta_min 2.71
_diffrn_standards_decay_% none
_diffrn_standards_interval_time 60
_diffrn_standards_number 3
_exptl_absorpt_coefficient_mu .368
_exptl_absorpt_correction_type none
_exptl_crystal_colour colourless
_exptl_crystal_density_diffrn 1.463
_exptl_crystal_density_meas ?
_exptl_crystal_density_method 'not measured'
_exptl_crystal_description tablet
_exptl_crystal_F_000 456
_exptl_crystal_size_max .48
_exptl_crystal_size_mid .29
_exptl_crystal_size_min .19
_refine_diff_density_max .24
_refine_diff_density_min -.21
_refine_ls_extinction_method none
_refine_ls_goodness_of_fit_ref 1.21
_refine_ls_hydrogen_treatment mixed
_refine_ls_matrix_type full
_refine_ls_number_parameters 145
_refine_ls_number_reflns 1724
_refine_ls_number_restraints 7
_refine_ls_restrained_S_all 1.21
_refine_ls_R_factor_all .049
_refine_ls_R_factor_gt .037
_refine_ls_shift/su_max .001
_refine_ls_shift/su_mean .000
_refine_ls_structure_factor_coef Fsqd
_refine_ls_weighting_details 'calc w = 1/[\s^2^(Fo^2^)+(0.038P)^2^+0.848P] where P = (Fo^2^+2Fc^2^)/3'
_refine_ls_weighting_scheme calc
_refine_ls_wR_factor_ref .100
_reflns_number_gt 1470
_reflns_number_total 1724
_reflns_threshold_expression I>2\s(I)
_cod_data_source_file na6106.cif
_cod_data_source_block I
_cod_depositor_comments
;
The following automatic conversions were performed:

'_exptl_crystal_density_meas' value 'not measured' was changed to '?'
- the value is perceived as not measured.

Automatic conversion script
Id: cif_fix_values 3008 2015-01-20 13:52:24Z robertas 
;
_cod_original_sg_symbol_H-M 'P 21/c'
_cod_database_code 2200700
_cod_database_fobs_code 2200700

loop_
_symmetry_equiv_pos_as_xyz
'x, y, z'
'-x, y+1/2, -z+1/2'
'-x, -y, -z'
'x, -y-1/2, z-1/2'

loop_
_atom_site_label
_atom_site_fract_x
_atom_site_fract_y
_atom_site_fract_z
_atom_site_U_iso_or_equiv
_atom_site_adp_type
_atom_site_calc_flag
_atom_site_refinement_flags
_atom_site_occupancy
_atom_site_disorder_assembly
_atom_site_disorder_group
_atom_site_type_symbol
Cl1 .28249(5) .80898(12) .96645(4) .02668(19) Uani d . 1 . . Cl
O1 .25808(15) .3143(4) .84544(11) .0294(4) Uani d D 1 . . O
H11 .258(3) .433(4) .8807(14) .044 Uiso d D 1 . . H
H12 .258(3) .171(3) .8707(16) .044 Uiso d D 1 . . H
N1 .69793(16) .7279(4) .90177(12) .0217(4) Uani d D 1 . . N
H1 .690(2) .856(4) .9365(13) .026 Uiso d D 1 . . H
C2 .61967(18) .5670(5) .86111(14) .0206(5) Uani d . 1 . . C
C21 .50278(18) .5737(5) .87029(15) .0228(5) Uani d . 1 . . C
H21 .4951 .4582 .9170 .027 Uiso calc R 1 . . H
O211 .48246(14) .8408(4) .88820(12) .0339(5) Uani d D 1 . . O
H211 .4298(18) .828(7) .9098(19) .051 Uiso d D 1 . . H
O212 .43511(13) .4791(3) .79537(10) .0235(4) Uani d D 1 . . O
H212 .3827(16) .405(6) .8075(18) .035 Uiso d D 1 . . H
N3 .66070(15) .3899(4) .81622(12) .0207(4) Uani d D 1 . . N
H3 .6232(18) .267(4) .7831(14) .025 Uiso d D 1 . . H
C4 .77345(18) .4340(5) .82920(14) .0213(5) Uani d . 1 . . C
C5 .85463(19) .3080(5) .79801(15) .0264(5) Uani d . 1 . . C
H5 .8388 .1666 .7600 .032 Uiso calc R 1 . . H
C6 .9600(2) .4041(6) .82642(16) .0310(6) Uani d . 1 . . C
H6 1.0169 .3239 .8075 .037 Uiso calc R 1 . . H
C7 .9840(2) .6184(6) .88284(17) .0326(6) Uani d . 1 . . C
H7 1.0564 .6762 .9004 .039 Uiso calc R 1 . . H
C8 .9032(2) .7463(5) .91312(16) .0287(6) Uani d . 1 . . C
H8 .9190 .8893 .9505 .034 Uiso calc R 1 . . H
C9 .79728(18) .6493(5) .88453(14) .0208(5) Uani d . 1 . . C

loop_
_atom_site_aniso_label
_atom_site_aniso_U_11
_atom_site_aniso_U_22
_atom_site_aniso_U_33
_atom_site_aniso_U_12
_atom_site_aniso_U_13
_atom_site_aniso_U_23
Cl1 .0323(3) .0220(3) .0277(3) -.0022(2) .0110(2) -.0041(2)
O1 .0351(10) .0228(10) .0319(10) -.0030(8) .0108(8) -.0017(8)
N1 .0235(10) .0196(10) .0221(10) .0008(8) .0057(8) -.0031(8)
C2 .0229(11) .0195(12) .0188(11) .0017(10) .0033(9) .0030(10)
C21 .0219(12) .0233(13) .0235(12) .0020(10) .0057(9) -.0004(10)
O211 .0270(9) .0285(10) .0498(12) .0024(8) .0164(8) -.0109(9)
O212 .0204(8) .0254(9) .0242(8) -.0030(7) .0042(7) .0020(7)
N3 .0190(10) .0199(10) .0219(10) -.0004(8) .0022(8) -.0032(8)
C4 .0206(11) .0221(12) .0211(11) .0011(10) .0043(9) .0035(10)
C5 .0288(12) .0255(13) .0261(12) .0034(11) .0089(10) .0000(11)
C6 .0241(12) .0364(15) .0349(14) .0042(11) .0118(10) .0039(12)
C7 .0214(12) .0370(15) .0386(15) -.0051(11) .0053(10) .0029(12)
C8 .0272(12) .0274(14) .0299(13) -.0060(11) .0032(10) -.0011(11)
C9 .0217(11) .0188(12) .0219(11) .0016(10) .0052(9) .0038(9)

loop_
_atom_type_symbol
_atom_type_description
_atom_type_scat_dispersion_real
_atom_type_scat_dispersion_imag
_atom_type_scat_source
C C .0033 .0016 'International Tables Vol C Tables 4.2.6.8 and 6.1.1.4'
H H .0000 .0000 'International Tables Vol C Tables 4.2.6.8 and 6.1.1.4'
N N .0061 .0033 'International Tables Vol C Tables 4.2.6.8 and 6.1.1.4'
O O .0106 .0060 'International Tables Vol C Tables 4.2.6.8 and 6.1.1.4'
Cl Cl .1484 .1585 'International Tables Vol C Tables 4.2.6.8 and 6.1.1.4'

loop_
_geom_angle_atom_site_label_1
_geom_angle_atom_site_label_2
_geom_angle_atom_site_label_3
_geom_angle
C2 N1 C9 108.7(2)
N1 C2 N3 110.3(2)
N1 C2 C21 124.1(2)
N3 C2 C21 125.5(2)
O211 C21 O212 113.7(2)
O211 C21 C2 105.68(19)
O212 C21 C2 108.00(19)
C2 N3 C4 108.57(19)
C5 C4 C9 121.6(2)
C5 C4 N3 132.3(2)
C9 C4 N3 106.1(2)
C6 C5 C4 116.3(2)
C5 C6 C7 122.1(2)
C8 C7 C6 121.8(2)
C7 C8 C9 116.1(2)
C8 C9 C4 122.2(2)
C8 C9 N1 131.5(2)
C4 C9 N1 106.4(2)
H11 O1 H12 105(2)
C2 N1 H1 125.9(17)
C9 N1 H1 125.3(17)
O211 C21 H21 109.8
O212 C21 H21 109.8
C2 C21 H21 109.8
C21 O211 H211 103(3)
C21 O212 H212 107(2)
C2 N3 H3 125.9(17)
C4 N3 H3 125.5(17)
C6 C5 H5 121.8
C4 C5 H5 121.8
C5 C6 H6 119.0
C7 C6 H6 119.0
C8 C7 H7 119.1
C6 C7 H7 119.1
C7 C8 H8 121.9
C9 C8 H8 121.9

loop_
_geom_bond_atom_site_label_1
_geom_bond_atom_site_label_2
_geom_bond_site_symmetry_2
_geom_bond_distance
_geom_bond_publ_flag
N1 C2 . 1.320(3) ?
N1 C9 . 1.393(3) ?
C2 N3 . 1.325(3) ?
C2 C21 . 1.505(3) ?
C21 O211 . 1.398(3) ?
C21 O212 . 1.402(3) ?
N3 C4 . 1.395(3) ?
C4 C5 . 1.388(3) ?
C4 C9 . 1.391(3) ?
C5 C6 . 1.378(4) ?
C6 C7 . 1.398(4) ?
C7 C8 . 1.380(4) ?
C8 C9 . 1.387(3) ?
O1 H11 . .827(10) ?
O1 H12 . .826(10) ?
N1 H1 . .876(10) ?
C21 H21 . .9800 ?
O211 H211 . .819(10) ?
O212 H212 . .817(10) ?
N3 H3 . .879(10) ?
C5 H5 . .9300 ?
C6 H6 . .9300 ?
C7 H7 . .9300 ?
C8 H8 . .9300 ?

loop_
_geom_hbond_atom_site_label_D
_geom_hbond_atom_site_label_H
_geom_hbond_atom_site_label_A
_geom_hbond_site_symmetry_A
_geom_hbond_distance_DH
_geom_hbond_distance_HA
_geom_hbond_distance_DA
_geom_hbond_angle_DHA
O1 H11 Cl1 . .83(2) 2.32(2) 3.132(2) 169(3)
O211 H211 Cl1 . .82(2) 2.25(2) 3.069(2) 178(3)
O212 H212 O1 . .82(2) 1.86(2) 2.664(3) 167(3)
O1 H12 Cl1 1_545 .83(2) 2.36(2) 3.173(2) 168(3)
N1 H1 Cl1 3_677 .88(2) 2.27(2) 3.129(2) 165(2)
N3 H3 O212 2_646 .88(2) 1.95(2) 2.819(3) 170(2)

loop_
_geom_torsion_atom_site_label_1
_geom_torsion_atom_site_label_2
_geom_torsion_atom_site_label_3
_geom_torsion_atom_site_label_4
_geom_torsion
C9 N1 C2 N3 -1.5(3)
C9 N1 C2 C21 174.3(2)
N1 C2 C21 O211 30.8(3)
N3 C2 C21 O211 -154.1(2)
N1 C2 C21 O212 152.7(2)
N3 C2 C21 O212 -32.1(3)
N1 C2 N3 C4 1.0(3)
C21 C2 N3 C4 -174.7(2)
C2 N3 C4 C5 -180.0(2)
C2 N3 C4 C9 -.2(2)
C9 C4 C5 C6 1.5(3)
N3 C4 C5 C6 -178.7(2)
C4 C5 C6 C7 -.7(4)
C5 C6 C7 C8 -.2(4)
C6 C7 C8 C9 .2(4)
C7 C8 C9 C4 .6(4)
C7 C8 C9 N1 179.8(2)
C5 C4 C9 C8 -1.5(4)
N3 C4 C9 C8 178.7(2)
C5 C4 C9 N1 179.2(2)
N3 C4 C9 N1 -.7(2)
C2 N1 C9 C8 -177.9(2)
C2 N1 C9 C4 1.3(3)

loop_
_cod_related_entry_id
_cod_related_entry_database
_cod_related_entry_code
1 ChemSpider 21132606
